data_7042024
loop_
_publ_author_name
'Shen, Yunjun'
'Pan, Yani'
'Zhang, Kang'
'Liang, Xuewei'
'Liu, Jiyong'
'Spingler, Bernhard'
'Duttwyler, Simon'

_publ_section_title
;
 B-H functionalization of the monocarba-closo-dodecaborate anion by
 rhodium and iridium catalysis.
;
_journal_issue 10
_journal_name_full 'Dalton transactions (Cambridge, England : 2003)'
_journal_page_first 3135
_journal_page_last 3140
_journal_paper_doi 10.1039/c7dt00269f
_journal_volume 46
_journal_year 2017
_chemical_formula_moiety 'C20 H33 B11 N3 O5 S2, C8 H20 N, C3 H6 O'
_chemical_formula_sum 'C31 H59 B11 N4 O6 S2'
_chemical_formula_weight 766.85
_chemical_name_systematic
;
 ? 
;
_space_group_crystal_system triclinic
_space_group_IT_number 2
_space_group_name_Hall '-P 1'
_space_group_name_H-M_alt 'P -1'
_symmetry_space_group_name_Hall '-P 1'
_symmetry_space_group_name_H-M 'P -1'
_atom_sites_solution_hydrogens geom
_atom_sites_solution_primary direct
_atom_sites_solution_secondary difmap
_audit_creation_date 2015-04-08
_audit_creation_method
;
Olex2 1.2
(compiled 2014.03.20 svn.r2914 for OlexSys, GUI svn.r4816)
;
_audit_update_record
;
2015-10-28 deposited with the CCDC.
2017-02-10 downloaded from the CCDC.
;
_cell_angle_alpha 118.275(6)
_cell_angle_beta 95.886(5)
_cell_angle_gamma 96.271(4)
_cell_formula_units_Z 2
_cell_length_a 13.0426(7)
_cell_length_b 13.4923(7)
_cell_length_c 13.9657(9)
_cell_measurement_reflns_used 3574
_cell_measurement_temperature 293(2)
_cell_measurement_theta_max 29.4842
_cell_measurement_theta_min 3.1862
_cell_volume 2117.7(2)
_computing_cell_refinement
;
CrysAlisPro, Agilent Technologies,
Version 1.171.35.11 (release 16-05-2011 CrysAlis171 .NET)
(compiled May 16 2011,17:55:39)
;
_computing_data_collection
;
CrysAlisPro, Agilent Technologies,
Version 1.171.35.11 (release 16-05-2011 CrysAlis171 .NET)
(compiled May 16 2011,17:55:39)
;
_computing_data_reduction
;
CrysAlisPro, Agilent Technologies,
Version 1.171.35.11 (release 16-05-2011 CrysAlis171 .NET)
(compiled May 16 2011,17:55:39)
;
_computing_molecular_graphics 'Olex2 (Dolomanov et al., 2009)'
_computing_publication_material 'Olex2 (Dolomanov et al., 2009)'
_computing_structure_refinement 'ShelXL (Sheldrick, 2008)'
_computing_structure_solution 'SHELXS-97 (Sheldrick, 1990)'
_diffrn_ambient_temperature 293.15
_diffrn_detector_area_resol_mean 10.3592
_diffrn_measured_fraction_theta_full 0.996
_diffrn_measured_fraction_theta_max 0.996
_diffrn_measurement_device_type 'Xcalibur, Atlas, Gemini ultra'
_diffrn_measurement_method '\w scans'
_diffrn_orient_matrix_UB_11 0.0224182000
_diffrn_orient_matrix_UB_12 -0.0016229000
_diffrn_orient_matrix_UB_13 0.0475941000
_diffrn_orient_matrix_UB_21 0.0155190000
_diffrn_orient_matrix_UB_22 -0.0526348000
_diffrn_orient_matrix_UB_23 -0.0341560000
_diffrn_orient_matrix_UB_31 0.0484337000
_diffrn_orient_matrix_UB_32 0.0301621000
_diffrn_orient_matrix_UB_33 0.0007648000
_diffrn_radiation_monochromator graphite
_diffrn_radiation_type MoK\a
_diffrn_radiation_wavelength 0.71073
_diffrn_reflns_av_R_equivalents 0.0421
_diffrn_reflns_av_unetI/netI 0.0649
_diffrn_reflns_limit_h_max 13
_diffrn_reflns_limit_h_min -15
_diffrn_reflns_limit_k_max 16
_diffrn_reflns_limit_k_min -16
_diffrn_reflns_limit_l_max 12
_diffrn_reflns_limit_l_min -16
_diffrn_reflns_number 13269
_diffrn_reflns_theta_full 25.35
_diffrn_reflns_theta_max 25.35
_diffrn_reflns_theta_min 3.19
_diffrn_source 'Enhance (Mo) X-ray Source'
_exptl_absorpt_coefficient_mu 0.170
_exptl_absorpt_correction_T_max 1.00000
_exptl_absorpt_correction_T_min 0.76973
_exptl_absorpt_correction_type multi-scan
_exptl_absorpt_process_details
;
CrysAlisPro, Agilent Technologies,
Version 1.171.35.11 (release 16-05-2011 CrysAlis171 .NET)
(compiled May 16 2011,17:55:39)
Empirical absorption correction using spherical harmonics,
 implemented in SCALE3 ABSPACK scaling algorithm.
;
_exptl_crystal_colour colourless
_exptl_crystal_colour_primary colourless
_exptl_crystal_density_diffrn 1.203
_exptl_crystal_density_method 'not measured'
_exptl_crystal_description block
_exptl_crystal_F_000 816
_exptl_crystal_size_max 0.38
_exptl_crystal_size_mid 0.32
_exptl_crystal_size_min 0.29
_refine_diff_density_max 0.513
_refine_diff_density_min -0.416
_refine_diff_density_rms 0.050
_refine_ls_extinction_method none
_refine_ls_goodness_of_fit_ref 1.038
_refine_ls_hydrogen_treatment constr
_refine_ls_matrix_type full
_refine_ls_number_parameters 495
_refine_ls_number_reflns 7725
_refine_ls_number_restraints 0
_refine_ls_restrained_S_all 1.038
_refine_ls_R_factor_all 0.0950
_refine_ls_R_factor_gt 0.0610
_refine_ls_shift/su_max 0.001
_refine_ls_shift/su_mean 0.000
_refine_ls_structure_factor_coef Fsqd
_refine_ls_weighting_details 'calc w=1/[\s^2^(Fo^2^)+(0.0771P)^2^+0.5259P] where P=(Fo^2^+2Fc^2^)/3'
_refine_ls_weighting_scheme calc
_refine_ls_wR_factor_gt 0.1499
_refine_ls_wR_factor_ref 0.1767
_reflns_number_gt 5170
_reflns_number_total 7725
_reflns_threshold_expression >2sigma(I)
_cod_data_source_file c7dt00269f2.cif
_cod_data_source_block 141020_yjs_0054
_cod_depositor_comments 'Adding full bibliography for 7042023--7042033.cif.'
_cod_database_code 7042024
_chemical_oxdiff_formula 'c10 h10 n2 o8 B1 S1'
_reflns_odcompleteness_completeness 99.50
_reflns_odcompleteness_iscentric 1
_reflns_odcompleteness_theta 26.32
_olex2_refinement_description
;
1. Fixed Uiso
 At 1.2 times of:
  All B(H) groups, All C(H) groups, All C(H,H) groups, All N(H) groups
 At 1.5 times of:
  All C(H,H,H) groups
2.a Riding coordinates:
 N1(H1), N2(H2)
2.b Secondary CH2 refined with riding coordinates:
 C3(H3A,H3B), C4(H4A,H4B), C5(H5A,H5B), C6(H6A,H6B), C21(H21A,H21B), C23(H23A,
 H23B), C25(H25A,H25B), C27(H27A,H27B)
2.c Aromatic/amide H refined with riding coordinates:
 C8(H8), C9(H9), C11(H11), C12(H12), C15(H15), C16(H16), C18(H18), C19(H19)
2.d Idealised Me refined as rotating group:
 C13(H13A,H13B,H13C), C20(H20A,H20B,H20C), C22(H22A,H22B,H22C), C24(H24A,H24B,
 H24C), C26(H26A,H26B,H26C), C28(H28A,H28B,H28C), C29(H29A,H29B,H29C), C31(H31A,
 H31B,H31C)
2.e Boron cage BH refined with riding coordinates:
 B2(H2A), B4(H4), B5(H5), B6(H6), B7(H7), B8(H8A), B9(H9A), B10(H10), B11(H11A)
;

loop_
_space_group_symop_id
_space_group_symop_operation_xyz
1 'x, y, z'
2 '-x, -y, -z'

loop_
_atom_site_label
_atom_site_type_symbol
_atom_site_fract_x
_atom_site_fract_y
_atom_site_fract_z
_atom_site_U_iso_or_equiv
_atom_site_adp_type
_atom_site_occupancy
_atom_site_calc_flag
_atom_site_refinement_flags_posn
S1 S 0.88464(6) 0.70737(6) 0.23078(6) 0.0468(2) Uani 1 d .
S2 S 0.73678(6) 0.06173(6) -0.28946(6) 0.0539(2) Uani 1 d .
O1 O 0.98394(16) 0.78469(17) 0.27185(18) 0.0655(6) Uani 1 d .
O2 O 0.82359(18) 0.70393(18) 0.30871(17) 0.0633(6) Uani 1 d .
O3 O 0.87871(15) 0.41930(18) -0.13807(17) 0.0543(5) Uani 1 d .
O4 O 0.79826(18) 0.01783(17) -0.37534(18) 0.0696(7) Uani 1 d .
O5 O 0.6904(2) -0.01306(17) -0.2538(2) 0.0751(7) Uani 1 d .
N1 N 0.90864(16) 0.58293(17) 0.15253(17) 0.0406(5) Uani 1 d .
H1 H 0.9238 0.5817 0.0935 0.049 Uiso 1 d R
N2 N 0.81165(18) 0.17063(18) -0.18671(18) 0.0465(6) Uani 1 d .
H2 H 0.8311 0.2183 -0.2087 0.056 Uiso 1 d R
N3 N 0.72436(18) 0.47264(19) -0.13173(19) 0.0454(6) Uani 1 d .
C1 C 0.78408(19) 0.3826(2) -0.0193(2) 0.0359(6) Uani 1 d .
C2 C 0.7974(2) 0.4278(2) -0.0998(2) 0.0369(6) Uani 1 d .
C3 C 0.6185(3) 0.4870(3) -0.1081(3) 0.0686(9) Uani 1 d .
H3A H 0.6211 0.5500 -0.0344 0.082 Uiso 1 calc R
H3B H 0.5806 0.4179 -0.1140 0.082 Uiso 1 calc R
C4 C 0.5684(3) 0.5114(4) -0.1921(4) 0.0845(11) Uani 1 d .
H4A H 0.5231 0.5668 -0.1605 0.101 Uiso 1 calc R
H4B H 0.5266 0.4420 -0.2533 0.101 Uiso 1 calc R
C5 C 0.6535(4) 0.5579(4) -0.2309(4) 0.0931(13) Uani 1 d .
H5A H 0.6671 0.6409 -0.1901 0.112 Uiso 1 calc R
H5B H 0.6343 0.5329 -0.3089 0.112 Uiso 1 calc R
C6 C 0.7482(3) 0.5121(3) -0.2105(3) 0.0618(9) Uani 1 d .
H6A H 0.7597 0.4492 -0.2786 0.074 Uiso 1 calc R
H6B H 0.8102 0.5715 -0.1791 0.074 Uiso 1 calc R
C7 C 0.8078(2) 0.7505(2) 0.1510(2) 0.0468(7) Uani 1 d .
C8 C 0.7050(2) 0.7628(2) 0.1638(3) 0.0586(8) Uani 1 d .
H8 H 0.6737 0.7407 0.2092 0.070 Uiso 1 calc R
C9 C 0.6494(3) 0.8080(3) 0.1092(3) 0.0723(10) Uani 1 d .
H9 H 0.5807 0.8161 0.1185 0.087 Uiso 1 calc R
C10 C 0.6931(3) 0.8410(3) 0.0414(4) 0.0780(11) Uani 1 d .
C11 C 0.7952(3) 0.8266(3) 0.0278(4) 0.0816(11) Uani 1 d .
H11 H 0.8258 0.8475 -0.0188 0.098 Uiso 1 calc R
C12 C 0.8525(3) 0.7819(3) 0.0818(3) 0.0647(9) Uani 1 d .
H12 H 0.9209 0.7731 0.0716 0.078 Uiso 1 calc R
C13 C 0.6316(4) 0.8921(4) -0.0176(5) 0.126(2) Uani 1 d .
H13A H 0.5579 0.8692 -0.0234 0.189 Uiso 1 calc GR
H13B H 0.6483 0.8653 -0.0902 0.189 Uiso 1 calc GR
H13C H 0.6498 0.9741 0.0236 0.189 Uiso 1 calc GR
C14 C 0.6347(2) 0.1120(2) -0.3357(2) 0.0475(7) Uani 1 d .
C15 C 0.5306(3) 0.0735(3) -0.3391(3) 0.0598(8) Uani 1 d .
H15 H 0.5139 0.0214 -0.3147 0.072 Uiso 1 calc R
C16 C 0.4521(3) 0.1121(3) -0.3784(3) 0.0658(10) Uani 1 d .
H16 H 0.3826 0.0847 -0.3812 0.079 Uiso 1 calc R
C17 C 0.4738(3) 0.1900(3) -0.4136(3) 0.0625(9) Uani 1 d .
C18 C 0.5779(3) 0.2271(3) -0.4104(3) 0.0656(9) Uani 1 d .
H18 H 0.5945 0.2795 -0.4345 0.079 Uiso 1 calc R
C19 C 0.6576(2) 0.1886(3) -0.3726(3) 0.0570(8) Uani 1 d .
H19 H 0.7269 0.2144 -0.3721 0.068 Uiso 1 calc R
C20 C 0.3876(3) 0.2348(4) -0.4538(3) 0.0911(13) Uani 1 d .
H20A H 0.3209 0.2005 -0.4497 0.137 Uiso 1 calc GR
H20B H 0.3899 0.2160 -0.5289 0.137 Uiso 1 calc GR
H20C H 0.3974 0.3164 -0.4082 0.137 Uiso 1 calc GR
B1 B 0.8476(2) 0.4694(3) 0.1191(2) 0.0387(7) Uani 1 d .
B2 B 0.8979(2) 0.3486(2) 0.0247(2) 0.0391(7) Uani 1 d .
H2A H 0.9732 0.3609 -0.0007 0.047 Uiso 1 calc R
B3 B 0.7936(2) 0.2383(2) -0.0709(3) 0.0419(7) Uani 1 d .
B4 B 0.6749(3) 0.2907(3) -0.0359(3) 0.0450(8) Uani 1 d .
H4 H 0.6053 0.2652 -0.0997 0.054 Uiso 1 calc R
B5 B 0.7079(2) 0.4325(3) 0.0820(3) 0.0417(7) Uani 1 d .
H5 H 0.6598 0.4982 0.0946 0.050 Uiso 1 calc R
B6 B 0.8911(3) 0.3713(3) 0.1597(3) 0.0493(8) Uani 1 d .
H6 H 0.9613 0.3971 0.2229 0.059 Uiso 1 calc R
B7 B 0.8580(3) 0.2308(3) 0.0432(3) 0.0508(8) Uani 1 d .
H7 H 0.9072 0.1661 0.0315 0.061 Uiso 1 calc R
B8 B 0.7186(3) 0.1943(3) 0.0052(3) 0.0531(9) Uani 1 d .
H8A H 0.6765 0.1058 -0.0311 0.064 Uiso 1 calc R
B9 B 0.6671(3) 0.3136(3) 0.0991(3) 0.0546(9) Uani 1 d .
H9A H 0.5911 0.3021 0.1235 0.066 Uiso 1 calc R
B10 B 0.7728(3) 0.4223(3) 0.1944(3) 0.0508(8) Uani 1 d .
H10 H 0.7660 0.4809 0.2803 0.061 Uiso 1 calc R
B11 B 0.7791(3) 0.2755(3) 0.1466(3) 0.0588(10) Uani 1 d .
H11A H 0.7761 0.2386 0.2019 0.071 Uiso 1 calc R
N4 N 1.0068(2) 0.1988(2) 0.3853(2) 0.0560(7) Uani 1 d .
C21 C 0.9819(3) 0.1109(3) 0.4217(3) 0.0671(9) Uani 1 d .
H21A H 1.0230 0.0515 0.3877 0.081 Uiso 1 calc R
H21B H 1.0047 0.1476 0.5010 0.081 Uiso 1 calc R
C22 C 0.8682(4) 0.0548(4) 0.3950(4) 0.0995(14) Uani 1 d .
H22A H 0.8447 0.0164 0.3165 0.149 Uiso 1 calc GR
H22B H 0.8267 0.1120 0.4308 0.149 Uiso 1 calc GR
H22C H 0.8612 0.0003 0.4207 0.149 Uiso 1 calc GR
C23 C 0.9431(3) 0.2925(3) 0.4326(3) 0.0764(11) Uani 1 d .
H23A H 0.8697 0.2594 0.4019 0.092 Uiso 1 calc R
H23B H 0.9625 0.3476 0.4086 0.092 Uiso 1 calc R
C24 C 0.9557(4) 0.3562(4) 0.5585(3) 0.1062(15) Uani 1 d .
H24A H 0.9093 0.4107 0.5809 0.159 Uiso 1 calc GR
H24B H 1.0268 0.3954 0.5900 0.159 Uiso 1 calc GR
H24C H 0.9389 0.3024 0.5838 0.159 Uiso 1 calc GR
C25 C 1.1234(3) 0.2450(3) 0.4257(3) 0.0736(10) Uani 1 d .
H25A H 1.1377 0.2773 0.5053 0.088 Uiso 1 calc R
H25B H 1.1608 0.1817 0.3941 0.088 Uiso 1 calc R
C26 C 1.1661(4) 0.3352(4) 0.3978(5) 0.135(2) Uani 1 d .
H26A H 1.1535 0.3040 0.3191 0.202 Uiso 1 calc GR
H26B H 1.2401 0.3589 0.4253 0.202 Uiso 1 calc GR
H26C H 1.1318 0.3999 0.4312 0.202 Uiso 1 calc GR
C27 C 0.9791(3) 0.1456(3) 0.2603(3) 0.0698(9) Uani 1 d .
H27A H 0.9052 0.1120 0.2377 0.084 Uiso 1 calc R
H27B H 0.9898 0.2060 0.2415 0.084 Uiso 1 calc R
C28 C 1.0403(3) 0.0553(3) 0.1952(3) 0.0882(12) Uani 1 d .
H28A H 1.0166 0.0258 0.1177 0.132 Uiso 1 calc GR
H28B H 1.0300 -0.0056 0.2123 0.132 Uiso 1 calc GR
H28C H 1.1135 0.0882 0.2139 0.132 Uiso 1 calc GR
O6 O 0.7023(4) 0.3198(6) 0.4371(5) 0.207(3) Uani 1 d .
C29 C 0.5607(6) 0.3767(8) 0.3749(6) 0.201(4) Uani 1 d .
H29A H 0.5760 0.4428 0.4472 0.302 Uiso 1 calc GR
H29B H 0.4878 0.3432 0.3582 0.302 Uiso 1 calc GR
H29C H 0.5762 0.3989 0.3213 0.302 Uiso 1 calc GR
C30 C 0.6228(5) 0.2954(10) 0.3719(7) 0.159(3) Uani 1 d .
C31 C 0.5877(6) 0.1766(7) 0.2904(8) 0.184(4) Uani 1 d .
H31A H 0.6036 0.1640 0.2204 0.276 Uiso 1 calc GR
H31B H 0.5134 0.1568 0.2841 0.276 Uiso 1 calc GR
H31C H 0.6227 0.1298 0.3126 0.276 Uiso 1 calc GR

loop_
_atom_site_aniso_label
_atom_site_aniso_U_11
_atom_site_aniso_U_22
_atom_site_aniso_U_33
_atom_site_aniso_U_23
_atom_site_aniso_U_13
_atom_site_aniso_U_12
S1 0.0445(4) 0.0432(4) 0.0395(4) 0.0098(3) 0.0052(3) 0.0104(3)
S2 0.0547(5) 0.0363(4) 0.0548(5) 0.0116(3) 0.0013(4) 0.0060(3)
O1 0.0510(13) 0.0484(12) 0.0652(14) 0.0073(10) -0.0051(11) 0.0006(10)
O2 0.0706(15) 0.0708(14) 0.0451(12) 0.0202(10) 0.0222(11) 0.0284(11)
O3 0.0349(11) 0.0815(14) 0.0683(14) 0.0516(12) 0.0151(10) 0.0161(10)
O4 0.0643(14) 0.0528(12) 0.0584(13) -0.0007(10) 0.0093(11) 0.0195(11)
O5 0.0874(17) 0.0438(12) 0.0855(17) 0.0331(12) -0.0073(14) -0.0068(12)
N1 0.0402(13) 0.0440(12) 0.0338(11) 0.0155(10) 0.0083(10) 0.0091(10)
N2 0.0484(14) 0.0363(12) 0.0480(14) 0.0157(10) 0.0068(11) 0.0073(10)
N3 0.0400(13) 0.0544(14) 0.0500(14) 0.0308(11) 0.0076(11) 0.0153(11)
C1 0.0299(13) 0.0385(14) 0.0389(14) 0.0183(11) 0.0066(11) 0.0077(11)
C2 0.0301(14) 0.0359(13) 0.0396(14) 0.0151(11) 0.0029(11) 0.0060(11)
C3 0.056(2) 0.096(3) 0.072(2) 0.049(2) 0.0193(18) 0.0419(19)
C4 0.066(2) 0.107(3) 0.090(3) 0.053(2) 0.006(2) 0.037(2)
C5 0.103(3) 0.115(3) 0.095(3) 0.072(3) 0.017(3) 0.048(3)
C6 0.064(2) 0.069(2) 0.067(2) 0.0453(17) 0.0061(17) 0.0143(17)
C7 0.0451(16) 0.0327(14) 0.0537(17) 0.0141(12) 0.0064(14) 0.0088(12)
C8 0.0483(18) 0.0508(18) 0.074(2) 0.0279(16) 0.0126(16) 0.0121(14)
C9 0.050(2) 0.059(2) 0.110(3) 0.044(2) 0.003(2) 0.0143(16)
C10 0.072(3) 0.053(2) 0.107(3) 0.044(2) -0.012(2) 0.0079(18)
C11 0.081(3) 0.081(3) 0.105(3) 0.064(2) 0.015(2) 0.013(2)
C12 0.054(2) 0.069(2) 0.079(2) 0.0403(19) 0.0174(18) 0.0169(17)
C13 0.120(4) 0.101(3) 0.183(5) 0.099(4) -0.021(4) 0.020(3)
C14 0.0442(16) 0.0439(15) 0.0415(16) 0.0123(13) 0.0054(13) 0.0024(13)
C15 0.053(2) 0.0565(19) 0.061(2) 0.0226(16) 0.0127(16) 0.0034(16)
C16 0.0402(18) 0.069(2) 0.060(2) 0.0118(17) 0.0050(15) 0.0024(16)
C17 0.056(2) 0.063(2) 0.0417(17) 0.0065(15) -0.0048(15) 0.0142(17)
C18 0.069(2) 0.075(2) 0.055(2) 0.0344(17) 0.0065(17) 0.0114(18)
C19 0.0441(18) 0.066(2) 0.060(2) 0.0311(16) 0.0081(15) 0.0072(15)
C20 0.074(3) 0.101(3) 0.072(3) 0.025(2) -0.012(2) 0.027(2)
B1 0.0335(16) 0.0461(17) 0.0349(16) 0.0178(13) 0.0058(13) 0.0110(13)
B2 0.0335(16) 0.0432(17) 0.0412(17) 0.0198(14) 0.0061(13) 0.0137(13)
B3 0.0392(17) 0.0351(16) 0.0505(19) 0.0206(14) 0.0048(14) 0.0071(13)
B4 0.0372(17) 0.0412(17) 0.0534(19) 0.0211(15) 0.0093(15) 0.0037(14)
B5 0.0357(16) 0.0446(17) 0.0450(18) 0.0205(14) 0.0119(14) 0.0104(14)
B6 0.052(2) 0.055(2) 0.0453(19) 0.0273(16) 0.0068(16) 0.0147(16)
B7 0.058(2) 0.0501(19) 0.055(2) 0.0325(16) 0.0119(17) 0.0191(17)
B8 0.054(2) 0.0489(19) 0.067(2) 0.0353(18) 0.0136(18) 0.0098(16)
B9 0.050(2) 0.061(2) 0.062(2) 0.0361(18) 0.0184(18) 0.0090(17)
B10 0.056(2) 0.060(2) 0.0453(19) 0.0294(16) 0.0155(16) 0.0170(17)
B11 0.068(2) 0.062(2) 0.064(2) 0.0428(19) 0.017(2) 0.0159(19)
N4 0.0589(16) 0.0551(15) 0.0495(15) 0.0219(12) -0.0032(12) 0.0223(13)
C21 0.076(2) 0.064(2) 0.060(2) 0.0273(17) 0.0087(18) 0.0251(18)
C22 0.098(3) 0.089(3) 0.104(3) 0.039(3) 0.030(3) 0.013(3)
C23 0.080(3) 0.067(2) 0.067(2) 0.0187(18) -0.0034(19) 0.0368(19)
C24 0.117(4) 0.096(3) 0.070(3) 0.008(2) 0.004(3) 0.057(3)
C25 0.061(2) 0.078(2) 0.072(2) 0.0331(19) -0.0085(18) 0.0133(19)
C26 0.103(4) 0.121(4) 0.186(6) 0.094(4) -0.007(4) -0.019(3)
C27 0.076(2) 0.080(2) 0.0460(18) 0.0263(17) -0.0035(17) 0.0228(19)
C28 0.097(3) 0.095(3) 0.055(2) 0.020(2) 0.008(2) 0.034(2)
O6 0.120(4) 0.410(9) 0.188(5) 0.210(6) 0.057(4) 0.094(5)
C29 0.188(7) 0.347(11) 0.167(7) 0.171(8) 0.085(6) 0.160(8)
C30 0.081(4) 0.339(12) 0.186(7) 0.220(9) 0.053(5) 0.063(6)
C31 0.150(6) 0.212(8) 0.266(10) 0.184(8) 0.052(6) -0.011(6)

loop_
_atom_type_symbol
_atom_type_description
_atom_type_scat_dispersion_real
_atom_type_scat_dispersion_imag
_atom_type_scat_source
C C 0.0033 0.0016 'International Tables Vol C Tables 4.2.6.8 and 6.1.1.4'
H H 0.0000 0.0000 'International Tables Vol C Tables 4.2.6.8 and 6.1.1.4'
B B 0.0013 0.0007 'International Tables Vol C Tables 4.2.6.8 and 6.1.1.4'
N N 0.0061 0.0033 'International Tables Vol C Tables 4.2.6.8 and 6.1.1.4'
O O 0.0106 0.0060 'International Tables Vol C Tables 4.2.6.8 and 6.1.1.4'
S S 0.1246 0.1234 'International Tables Vol C Tables 4.2.6.8 and 6.1.1.4'

loop_
_geom_angle_atom_site_label_1
_geom_angle_atom_site_label_2
_geom_angle_atom_site_label_3
_geom_angle
O1 S1 N1 106.32(12)
O1 S1 C7 105.98(13)
O2 S1 O1 118.45(14)
O2 S1 N1 110.17(12)
O2 S1 C7 106.18(14)
N1 S1 C7 109.48(12)
O4 S2 N2 105.99(12)
O4 S2 C14 107.25(14)
O5 S2 O4 118.74(14)
O5 S2 N2 109.79(14)
O5 S2 C14 107.22(14)
N2 S2 C14 107.34(12)
S1 N1 H1 107.4
B1 N1 S1 129.48(18)
B1 N1 H1 107.2
S2 N2 H2 107.4
B3 N2 S2 128.72(19)
B3 N2 H2 107.5
C2 N3 C3 132.4(2)
C2 N3 C6 116.8(2)
C3 N3 C6 110.7(2)
C2 C1 B1 118.06(19)
C2 C1 B2 113.6(2)
C2 C1 B3 114.9(2)
C2 C1 B4 122.0(2)
C2 C1 B5 124.4(2)
B2 C1 B1 61.46(16)
B2 C1 B3 61.17(16)
B3 C1 B1 112.7(2)
B4 C1 B1 114.0(2)
B4 C1 B2 112.4(2)
B4 C1 B3 62.44(17)
B4 C1 B5 63.48(17)
B5 C1 B1 61.69(16)
B5 C1 B2 111.9(2)
B5 C1 B3 114.05(19)
O3 C2 N3 119.3(2)
O3 C2 C1 117.6(2)
N3 C2 C1 123.0(2)
N3 C3 H3A 110.8
N3 C3 H3B 110.8
N3 C3 C4 104.9(3)
H3A C3 H3B 108.8
C4 C3 H3A 110.8
C4 C3 H3B 110.8
C3 C4 H4A 110.3
C3 C4 H4B 110.3
C3 C4 C5 107.3(3)
H4A C4 H4B 108.5
C5 C4 H4A 110.3
C5 C4 H4B 110.3
C4 C5 H5A 110.5
C4 C5 H5B 110.5
C4 C5 C6 105.9(3)
H5A C5 H5B 108.7
C6 C5 H5A 110.5
C6 C5 H5B 110.5
N3 C6 C5 105.0(3)
N3 C6 H6A 110.8
N3 C6 H6B 110.8
C5 C6 H6A 110.8
C5 C6 H6B 110.8
H6A C6 H6B 108.8
C8 C7 S1 120.7(2)
C12 C7 S1 119.8(2)
C12 C7 C8 119.3(3)
C7 C8 H8 120.0
C9 C8 C7 119.9(3)
C9 C8 H8 120.0
C8 C9 H9 119.3
C10 C9 C8 121.5(3)
C10 C9 H9 119.3
C9 C10 C11 118.0(3)
C9 C10 C13 121.2(4)
C11 C10 C13 120.8(4)
C10 C11 H11 119.3
C12 C11 C10 121.5(4)
C12 C11 H11 119.3
C7 C12 C11 119.7(3)
C7 C12 H12 120.1
C11 C12 H12 120.1
C10 C13 H13A 109.5
C10 C13 H13B 109.5
C10 C13 H13C 109.5
H13A C13 H13B 109.5
H13A C13 H13C 109.5
H13B C13 H13C 109.5
C15 C14 S2 121.5(2)
C19 C14 S2 119.6(2)
C19 C14 C15 118.9(3)
C14 C15 H15 119.9
C16 C15 C14 120.2(3)
C16 C15 H15 119.9
C15 C16 H16 119.2
C17 C16 C15 121.6(3)
C17 C16 H16 119.2
C16 C17 C18 117.7(3)
C16 C17 C20 121.5(3)
C18 C17 C20 120.9(4)
C17 C18 H18 119.1
C19 C18 C17 121.7(3)
C19 C18 H18 119.1
C14 C19 H19 120.0
C18 C19 C14 120.0(3)
C18 C19 H19 120.0
C17 C20 H20A 109.5
C17 C20 H20B 109.5
C17 C20 H20C 109.5
H20A C20 H20B 109.5
H20A C20 H20C 109.5
H20B C20 H20C 109.5
N1 B1 C1 118.8(2)
N1 B1 B2 116.1(2)
N1 B1 B5 124.4(2)
N1 B1 B6 124.2(2)
N1 B1 B10 130.4(2)
C1 B1 B2 58.56(16)
C1 B1 B5 58.08(16)
C1 B1 B6 104.7(2)
C1 B1 B10 104.1(2)
B2 B1 B6 59.50(18)
B5 B1 B2 106.6(2)
B5 B1 B6 107.4(2)
B10 B1 B2 106.6(2)
B10 B1 B5 59.68(18)
B10 B1 B6 59.75(19)
C1 B2 B1 59.97(16)
C1 B2 H2A 123.5
C1 B2 B3 59.80(16)
C1 B2 B6 106.4(2)
C1 B2 B7 106.3(2)
B1 B2 H2A 120.3
B3 B2 B1 110.3(2)
B3 B2 H2A 120.3
B3 B2 B6 109.4(2)
B6 B2 B1 60.28(18)
B6 B2 H2A 121.7
B7 B2 B1 109.4(2)
B7 B2 H2A 121.7
B7 B2 B3 60.25(18)
B7 B2 B6 60.59(18)
N2 B3 C1 119.0(2)
N2 B3 B2 116.6(2)
N2 B3 B4 123.8(3)
N2 B3 B7 124.1(2)
N2 B3 B8 129.3(2)
C1 B3 B2 59.02(15)
C1 B3 B4 57.40(15)
C1 B3 B7 105.1(2)
C1 B3 B8 104.2(2)
B2 B3 B4 106.5(2)
B7 B3 B2 59.47(17)
B7 B3 B4 107.9(2)
B8 B3 B2 107.4(2)
B8 B3 B4 59.89(19)
B8 B3 B7 60.54(19)
C1 B4 B3 60.16(16)
C1 B4 H4 123.7
C1 B4 B5 58.89(15)
C1 B4 B8 106.0(2)
C1 B4 B9 104.8(2)
B3 B4 H4 121.2
B3 B4 B5 108.5(2)
B5 B4 H4 121.7
B8 B4 B3 59.42(18)
B8 B4 H4 122.1
B8 B4 B5 107.8(2)
B8 B4 B9 60.3(2)
B9 B4 B3 107.5(2)
B9 B4 H4 122.9
B9 B4 B5 59.07(18)
C1 B5 B1 60.23(16)
C1 B5 B4 57.63(15)
C1 B5 H5 124.3
C1 B5 B9 104.3(2)
C1 B5 B10 105.9(2)
B1 B5 B4 108.1(2)
B1 B5 H5 121.0
B4 B5 H5 122.0
B9 B5 B1 108.0(2)
B9 B5 B4 59.74(18)
B9 B5 H5 122.6
B9 B5 B10 60.3(2)
B10 B5 B1 59.91(18)
B10 B5 B4 108.1(2)
B10 B5 H5 121.9
B1 B6 H6 121.4
B2 B6 B1 60.23(17)
B2 B6 H6 122.7
B2 B6 B7 59.30(18)
B2 B6 B10 107.2(2)
B7 B6 B1 108.3(2)
B7 B6 H6 121.7
B10 B6 B1 59.84(18)
B10 B6 H6 121.8
B10 B6 B7 108.1(2)
B11 B6 B1 107.9(2)
B11 B6 B2 106.4(2)
B11 B6 H6 122.3
B11 B6 B7 59.58(19)
B11 B6 B10 60.2(2)
B2 B7 B3 60.27(17)
B2 B7 B6 60.11(18)
B2 B7 H7 122.2
B2 B7 B8 107.2(2)
B2 B7 B11 107.3(2)
B3 B7 B6 109.0(2)
B3 B7 H7 121.4
B3 B7 B8 59.52(19)
B6 B7 H7 121.1
B6 B7 B8 108.3(3)
B8 B7 H7 122.1
B11 B7 B3 108.0(3)
B11 B7 B6 59.9(2)
B11 B7 H7 122.0
B11 B7 B8 60.1(2)
B3 B8 B4 60.69(18)
B3 B8 B7 59.94(18)
B3 B8 H8A 121.3
B3 B8 B9 108.2(2)
B3 B8 B11 107.8(2)
B4 B8 B7 108.1(2)
B4 B8 H8A 121.5
B4 B8 B9 59.87(19)
B4 B8 B11 107.7(2)
B7 B8 H8A 122.2
B9 B8 B7 107.1(2)
B9 B8 H8A 122.1
B11 B8 B7 59.5(2)
B11 B8 H8A 122.2
B11 B8 B9 59.6(2)
B4 B9 B8 59.86(19)
B4 B9 H9A 121.2
B4 B9 B10 109.2(2)
B5 B9 B4 61.20(18)
B5 B9 B8 109.2(2)
B5 B9 H9A 120.9
B5 B9 B10 60.19(18)
B5 B9 B11 108.6(2)
B8 B9 H9A 121.3
B10 B9 B8 108.9(3)
B10 B9 H9A 121.1
B11 B9 B4 108.1(2)
B11 B9 B8 60.1(2)
B11 B9 H9A 121.7
B11 B9 B10 60.3(2)
B1 B10 H10 121.4
B1 B10 B11 108.1(2)
B5 B10 B1 60.40(17)
B5 B10 B6 108.5(2)
B5 B10 B9 59.55(19)
B5 B10 H10 121.7
B5 B10 B11 107.5(2)
B6 B10 B1 60.41(18)
B6 B10 H10 121.5
B6 B10 B11 59.8(2)
B9 B10 B1 107.9(2)
B9 B10 B6 107.7(2)
B9 B10 H10 122.2
B9 B10 B11 59.6(2)
B11 B10 H10 122.1
B6 B11 B8 109.0(2)
B6 B11 B10 59.99(19)
B6 B11 H11A 121.4
B7 B11 B6 60.47(19)
B7 B11 B8 60.4(2)
B7 B11 B9 108.5(3)
B7 B11 B10 108.6(2)
B7 B11 H11A 121.3
B8 B11 B10 108.9(3)
B8 B11 H11A 121.0
B9 B11 B6 108.1(2)
B9 B11 B8 60.3(2)
B9 B11 B10 60.0(2)
B9 B11 H11A 121.7
B10 B11 H11A 121.4
C21 N4 C25 105.7(3)
C21 N4 C27 111.3(2)
C23 N4 C21 111.2(3)
C23 N4 C25 111.6(3)
C23 N4 C27 105.9(2)
C25 N4 C27 111.3(3)
N4 C21 H21A 108.2
N4 C21 H21B 108.2
H21A C21 H21B 107.4
C22 C21 N4 116.2(3)
C22 C21 H21A 108.2
C22 C21 H21B 108.2
C21 C22 H22A 109.5
C21 C22 H22B 109.5
C21 C22 H22C 109.5
H22A C22 H22B 109.5
H22A C22 H22C 109.5
H22B C22 H22C 109.5
N4 C23 H23A 108.5
N4 C23 H23B 108.5
N4 C23 C24 115.2(3)
H23A C23 H23B 107.5
C24 C23 H23A 108.5
C24 C23 H23B 108.5
C23 C24 H24A 109.5
C23 C24 H24B 109.5
C23 C24 H24C 109.5
H24A C24 H24B 109.5
H24A C24 H24C 109.5
H24B C24 H24C 109.5
N4 C25 H25A 108.6
N4 C25 H25B 108.6
H25A C25 H25B 107.5
C26 C25 N4 114.8(3)
C26 C25 H25A 108.6
C26 C25 H25B 108.6
C25 C26 H26A 109.5
C25 C26 H26B 109.5
C25 C26 H26C 109.5
H26A C26 H26B 109.5
H26A C26 H26C 109.5
H26B C26 H26C 109.5
N4 C27 H27A 108.4
N4 C27 H27B 108.4
H27A C27 H27B 107.5
C28 C27 N4 115.4(3)
C28 C27 H27A 108.4
C28 C27 H27B 108.4
C27 C28 H28A 109.5
C27 C28 H28B 109.5
C27 C28 H28C 109.5
H28A C28 H28B 109.5
H28A C28 H28C 109.5
H28B C28 H28C 109.5
H29A C29 H29B 109.5
H29A C29 H29C 109.5
H29B C29 H29C 109.5
C30 C29 H29A 109.5
C30 C29 H29B 109.5
C30 C29 H29C 109.5
O6 C30 C29 123.4(11)
O6 C30 C31 117.6(9)
C29 C30 C31 118.9(8)
C30 C31 H31A 109.5
C30 C31 H31B 109.5
C30 C31 H31C 109.5
H31A C31 H31B 109.5
H31A C31 H31C 109.5
H31B C31 H31C 109.5

loop_
_geom_bond_atom_site_label_1
_geom_bond_atom_site_label_2
_geom_bond_distance
S1 O1 1.442(2)
S1 O2 1.428(2)
S1 N1 1.599(2)
S1 C7 1.760(3)
S2 O4 1.435(2)
S2 O5 1.428(2)
S2 N2 1.604(2)
S2 C14 1.756(3)
O3 C2 1.228(3)
N1 H1 0.8601
N1 B1 1.476(4)
N2 H2 0.8602
N2 B3 1.494(4)
N3 C2 1.328(3)
N3 C3 1.464(4)
N3 C6 1.476(4)
C1 C2 1.529(4)
C1 B1 1.763(4)
C1 B2 1.737(4)
C1 B3 1.751(4)
C1 B4 1.701(4)
C1 B5 1.724(4)
C3 H3A 0.9700
C3 H3B 0.9700
C3 C4 1.472(5)
C4 H4A 0.9700
C4 H4B 0.9700
C4 C5 1.487(5)
C5 H5A 0.9700
C5 H5B 0.9700
C5 C6 1.500(5)
C6 H6A 0.9700
C6 H6B 0.9700
C7 C8 1.388(4)
C7 C12 1.379(4)
C8 H8 0.9300
C8 C9 1.379(5)
C9 H9 0.9300
C9 C10 1.369(5)
C10 C11 1.386(5)
C10 C13 1.524(5)
C11 H11 0.9300
C11 C12 1.380(5)
C12 H12 0.9300
C13 H13A 0.9600
C13 H13B 0.9600
C13 H13C 0.9600
C14 C15 1.387(4)
C14 C19 1.377(4)
C15 H15 0.9300
C15 C16 1.377(5)
C16 H16 0.9300
C16 C17 1.371(5)
C17 C18 1.383(5)
C17 C20 1.511(5)
C18 H18 0.9300
C18 C19 1.376(5)
C19 H19 0.9300
C20 H20A 0.9600
C20 H20B 0.9600
C20 H20C 0.9600
B1 B2 1.789(4)
B1 B5 1.788(4)
B1 B6 1.790(5)
B1 B10 1.779(4)
B2 H2A 1.1000
B2 B3 1.775(4)
B2 B6 1.775(5)
B2 B7 1.761(4)
B3 B4 1.790(5)
B3 B7 1.775(5)
B3 B8 1.767(4)
B4 H4 1.1000
B4 B5 1.802(4)
B4 B8 1.776(5)
B4 B9 1.776(5)
B5 H5 1.1000
B5 B9 1.764(4)
B5 B10 1.775(5)
B6 H6 1.1000
B6 B7 1.784(5)
B6 B10 1.778(5)
B6 B11 1.775(5)
B7 H7 1.1000
B7 B8 1.785(5)
B7 B11 1.768(5)
B8 H8A 1.1000
B8 B9 1.783(5)
B8 B11 1.779(5)
B9 H9A 1.1000
B9 B10 1.776(5)
B9 B11 1.769(6)
B10 H10 1.1000
B10 B11 1.781(5)
B11 H11A 1.1000
N4 C21 1.513(4)
N4 C23 1.509(4)
N4 C25 1.517(4)
N4 C27 1.522(4)
C21 H21A 0.9700
C21 H21B 0.9700
C21 C22 1.511(5)
C22 H22A 0.9600
C22 H22B 0.9600
C22 H22C 0.9600
C23 H23A 0.9700
C23 H23B 0.9700
C23 C24 1.529(5)
C24 H24A 0.9600
C24 H24B 0.9600
C24 H24C 0.9600
C25 H25A 0.9700
C25 H25B 0.9700
C25 C26 1.513(5)
C26 H26A 0.9600
C26 H26B 0.9600
C26 H26C 0.9600
C27 H27A 0.9700
C27 H27B 0.9700
C27 C28 1.503(5)
C28 H28A 0.9600
C28 H28B 0.9600
C28 H28C 0.9600
O6 C30 1.208(7)
C29 H29A 0.9600
C29 H29B 0.9600
C29 H29C 0.9600
C29 C30 1.420(9)
C30 C31 1.442(11)
C31 H31A 0.9600
C31 H31B 0.9600
C31 H31C 0.9600

loop_
_geom_torsion_atom_site_label_1
_geom_torsion_atom_site_label_2
_geom_torsion_atom_site_label_3
_geom_torsion_atom_site_label_4
_geom_torsion
S1 N1 B1 C1 110.5(2)
S1 N1 B1 B2 177.36(19)
S1 N1 B1 B5 41.3(4)
S1 N1 B1 B6 -113.2(3)
S1 N1 B1 B10 -36.0(4)
S1 C7 C8 C9 173.3(2)
S1 C7 C12 C11 -173.5(3)
S2 N2 B3 C1 -116.5(2)
S2 N2 B3 B2 175.86(19)
S2 N2 B3 B4 -48.2(4)
S2 N2 B3 B7 106.1(3)
S2 N2 B3 B8 28.4(4)
S2 C14 C15 C16 -178.3(2)
S2 C14 C19 C18 179.1(2)
O1 S1 N1 B1 157.2(2)
O1 S1 C7 C8 -133.0(2)
O1 S1 C7 C12 41.4(3)
O2 S1 N1 B1 27.6(3)
O2 S1 C7 C8 -6.2(3)
O2 S1 C7 C12 168.2(2)
O4 S2 N2 B3 -170.3(2)
O4 S2 C14 C15 125.0(2)
O4 S2 C14 C19 -53.0(3)
O5 S2 N2 B3 -40.9(3)
O5 S2 C14 C15 -3.6(3)
O5 S2 C14 C19 178.4(2)
N1 S1 C7 C8 112.7(2)
N1 S1 C7 C12 -72.9(3)
N1 B1 B2 C1 -109.3(3)
N1 B1 B2 B3 -142.8(2)
N1 B1 B2 B6 115.9(3)
N1 B1 B2 B7 152.7(2)
N1 B1 B5 C1 105.2(3)
N1 B1 B5 B4 138.6(3)
N1 B1 B5 B9 -158.3(2)
N1 B1 B5 B10 -120.6(3)
N1 B1 B6 B2 -102.6(3)
N1 B1 B6 B7 -138.6(3)
N1 B1 B6 B10 120.7(3)
N1 B1 B6 B11 158.4(3)
N1 B1 B10 B5 111.2(3)
N1 B1 B10 B6 -110.9(3)
N1 B1 B10 B9 148.5(3)
N1 B1 B10 B11 -148.5(3)
N2 S2 C14 C15 -121.5(2)
N2 S2 C14 C19 60.5(3)
N2 B3 B4 C1 -105.4(3)
N2 B3 B4 B5 -140.2(2)
N2 B3 B4 B8 119.6(3)
N2 B3 B4 B9 157.3(2)
N2 B3 B7 B2 103.2(3)
N2 B3 B7 B6 139.7(3)
N2 B3 B7 B8 -119.8(3)
N2 B3 B7 B11 -156.7(2)
N2 B3 B8 B4 -110.9(3)
N2 B3 B8 B7 111.7(3)
N2 B3 B8 B9 -148.7(3)
N2 B3 B8 B11 148.4(3)
N3 C3 C4 C5 -23.1(4)
C1 B1 B2 B3 -33.53(19)
C1 B1 B2 B6 -134.8(2)
C1 B1 B2 B7 -98.0(2)
C1 B1 B5 B4 33.34(19)
C1 B1 B5 B9 96.5(2)
C1 B1 B5 B10 134.2(2)
C1 B1 B6 B2 38.71(19)
C1 B1 B6 B7 2.7(3)
C1 B1 B6 B10 -98.0(2)
C1 B1 B6 B11 -60.3(3)
C1 B1 B10 B5 -38.89(19)
C1 B1 B10 B6 99.0(2)
C1 B1 B10 B9 -1.6(3)
C1 B1 B10 B11 61.4(3)
C1 B2 B3 N2 109.4(3)
C1 B2 B3 B4 -33.54(19)
C1 B2 B3 B7 -134.9(2)
C1 B2 B3 B8 -96.4(2)
C1 B2 B6 B1 -39.78(19)
C1 B2 B6 B7 99.8(2)
C1 B2 B6 B10 -1.4(3)
C1 B2 B6 B11 61.8(3)
C1 B2 B7 B3 39.6(2)
C1 B2 B7 B6 -100.0(2)
C1 B2 B7 B8 1.6(3)
C1 B2 B7 B11 -61.6(3)
C1 B3 B4 B5 -34.87(19)
C1 B3 B4 B8 -135.1(2)
C1 B3 B4 B9 -97.3(2)
C1 B3 B7 B2 -38.96(19)
C1 B3 B7 B6 -2.5(3)
C1 B3 B7 B8 98.0(2)
C1 B3 B7 B11 61.1(3)
C1 B3 B8 B4 37.9(2)
C1 B3 B8 B7 -99.5(2)
C1 B3 B8 B9 0.1(3)
C1 B3 B8 B11 -62.9(3)
C1 B4 B5 B1 -34.4(2)
C1 B4 B5 B9 -135.2(2)
C1 B4 B5 B10 -97.8(2)
C1 B4 B8 B3 -39.6(2)
C1 B4 B8 B7 -1.5(3)
C1 B4 B8 B9 98.2(2)
C1 B4 B8 B11 61.3(3)
C1 B4 B9 B5 38.6(2)
C1 B4 B9 B8 -100.2(2)
C1 B4 B9 B10 1.0(3)
C1 B4 B9 B11 -63.1(3)
C1 B5 B9 B4 -37.9(2)
C1 B5 B9 B8 -0.9(3)
C1 B5 B9 B10 100.4(2)
C1 B5 B9 B11 63.0(3)
C1 B5 B10 B1 40.35(19)
C1 B5 B10 B6 2.4(3)
C1 B5 B10 B9 -97.7(2)
C1 B5 B10 B11 -60.8(3)
C2 N3 C3 C4 -164.2(3)
C2 N3 C6 C5 -179.9(3)
C2 C1 B1 N1 1.5(3)
C2 C1 B1 B2 -103.1(2)
C2 C1 B1 B5 116.1(2)
C2 C1 B1 B6 -142.3(2)
C2 C1 B1 B10 155.8(2)
C2 C1 B2 B1 110.3(2)
C2 C1 B2 B3 -106.5(2)
C2 C1 B2 B6 150.2(2)
C2 C1 B2 B7 -146.4(2)
C2 C1 B3 N2 -0.9(3)
C2 C1 B3 B2 104.4(2)
C2 C1 B3 B4 -114.6(2)
C2 C1 B3 B7 143.6(2)
C2 C1 B3 B8 -153.6(2)
C2 C1 B4 B3 103.6(3)
C2 C1 B4 B5 -115.7(3)
C2 C1 B4 B8 142.8(2)
C2 C1 B4 B9 -154.4(2)
C2 C1 B5 B1 -106.2(3)
C2 C1 B5 B4 112.0(3)
C2 C1 B5 B9 151.0(2)
C2 C1 B5 B10 -146.4(2)
C3 N3 C2 O3 175.2(3)
C3 N3 C2 C1 -3.1(5)
C3 N3 C6 C5 2.8(4)
C3 C4 C5 C6 25.2(5)
C4 C5 C6 N3 -16.9(4)
C6 N3 C2 O3 -1.4(4)
C6 N3 C2 C1 -179.7(2)
C6 N3 C3 C4 12.5(4)
C7 S1 N1 B1 -88.8(3)
C7 C8 C9 C10 0.2(5)
C8 C7 C12 C11 1.0(5)
C8 C9 C10 C11 0.8(6)
C8 C9 C10 C13 -179.2(4)
C9 C10 C11 C12 -1.0(6)
C10 C11 C12 C7 0.1(6)
C12 C7 C8 C9 -1.1(5)
C13 C10 C11 C12 179.1(4)
C14 S2 N2 B3 75.4(3)
C14 C15 C16 C17 -0.9(5)
C15 C14 C19 C18 1.0(5)
C15 C16 C17 C18 1.3(5)
C15 C16 C17 C20 -178.3(3)
C16 C17 C18 C19 -0.6(5)
C17 C18 C19 C14 -0.6(5)
C19 C14 C15 C16 -0.3(4)
C20 C17 C18 C19 179.0(3)
B1 C1 C2 O3 79.9(3)
B1 C1 C2 N3 -101.8(3)
B1 C1 B2 B3 143.2(2)
B1 C1 B2 B6 39.92(19)
B1 C1 B2 B7 103.4(2)
B1 C1 B3 N2 -140.1(2)
B1 C1 B3 B2 -34.8(2)
B1 C1 B3 B4 106.2(2)
B1 C1 B3 B7 4.4(3)
B1 C1 B3 B8 67.2(3)
B1 C1 B4 B3 -104.1(2)
B1 C1 B4 B5 36.6(2)
B1 C1 B4 B8 -64.9(3)
B1 C1 B4 B9 -2.1(3)
B1 C1 B5 B4 -141.8(2)
B1 C1 B5 B9 -102.8(2)
B1 C1 B5 B10 -40.2(2)
B1 B2 B3 N2 143.0(2)
B1 B2 B3 C1 33.60(19)
B1 B2 B3 B4 0.1(3)
B1 B2 B3 B7 -101.3(2)
B1 B2 B3 B8 -62.9(3)
B1 B2 B6 B7 139.5(2)
B1 B2 B6 B10 38.4(2)
B1 B2 B6 B11 101.6(2)
B1 B2 B7 B3 102.9(2)
B1 B2 B7 B6 -36.7(2)
B1 B2 B7 B8 64.9(3)
B1 B2 B7 B11 1.7(3)
B1 B5 B9 B4 -100.8(2)
B1 B5 B9 B8 -63.8(3)
B1 B5 B9 B10 37.5(2)
B1 B5 B9 B11 0.1(3)
B1 B5 B10 B6 -37.9(2)
B1 B5 B10 B9 -138.0(2)
B1 B5 B10 B11 -101.2(2)
B1 B6 B7 B2 36.4(2)
B1 B6 B7 B3 -0.2(3)
B1 B6 B7 B8 -63.4(3)
B1 B6 B7 B11 -100.4(3)
B1 B6 B10 B5 37.9(2)
B1 B6 B10 B9 100.9(2)
B1 B6 B10 B11 137.9(3)
B1 B6 B11 B7 101.2(3)
B1 B6 B11 B8 63.8(3)
B1 B6 B11 B9 -0.2(3)
B1 B6 B11 B10 -37.5(2)
B1 B10 B11 B6 37.8(2)
B1 B10 B11 B7 0.5(3)
B1 B10 B11 B8 -63.7(3)
B1 B10 B11 B9 -100.6(3)
B2 C1 C2 O3 10.9(3)
B2 C1 C2 N3 -170.8(2)
B2 C1 B1 N1 104.6(3)
B2 C1 B1 B5 -140.7(2)
B2 C1 B1 B6 -39.16(19)
B2 C1 B1 B10 -101.1(2)
B2 C1 B3 N2 -105.3(3)
B2 C1 B3 B4 141.0(2)
B2 C1 B3 B7 39.2(2)
B2 C1 B3 B8 102.0(2)
B2 C1 B4 B3 -36.6(2)
B2 C1 B4 B5 104.1(2)
B2 C1 B4 B8 2.7(3)
B2 C1 B4 B9 65.4(3)
B2 C1 B5 B1 36.8(2)
B2 C1 B5 B4 -105.0(2)
B2 C1 B5 B9 -66.0(3)
B2 C1 B5 B10 -3.4(3)
B2 B1 B5 C1 -34.29(19)
B2 B1 B5 B4 -0.9(3)
B2 B1 B5 B9 62.2(3)
B2 B1 B5 B10 99.9(2)
B2 B1 B6 B7 -36.0(2)
B2 B1 B6 B10 -136.7(2)
B2 B1 B6 B11 -99.0(2)
B2 B1 B10 B5 -99.8(2)
B2 B1 B10 B6 38.1(2)
B2 B1 B10 B9 -62.5(3)
B2 B1 B10 B11 0.5(3)
B2 B3 B4 C1 34.2(2)
B2 B3 B4 B5 -0.6(3)
B2 B3 B4 B8 -100.8(2)
B2 B3 B4 B9 -63.1(3)
B2 B3 B7 B6 36.5(2)
B2 B3 B7 B8 137.0(2)
B2 B3 B7 B11 100.1(2)
B2 B3 B8 B4 99.4(2)
B2 B3 B8 B7 -38.0(2)
B2 B3 B8 B9 61.6(3)
B2 B3 B8 B11 -1.3(3)
B2 B6 B7 B3 -36.6(2)
B2 B6 B7 B8 -99.8(3)
B2 B6 B7 B11 -136.8(3)
B2 B6 B10 B1 -38.6(2)
B2 B6 B10 B5 -0.6(3)
B2 B6 B10 B9 62.3(3)
B2 B6 B10 B11 99.3(3)
B2 B6 B11 B7 37.8(2)
B2 B6 B11 B8 0.5(3)
B2 B6 B11 B9 -63.6(3)
B2 B6 B11 B10 -100.8(3)
B2 B7 B8 B3 38.3(2)
B2 B7 B8 B4 -0.1(3)
B2 B7 B8 B9 -63.2(3)
B2 B7 B8 B11 -100.4(3)
B2 B7 B11 B6 -38.4(2)
B2 B7 B11 B8 100.3(3)
B2 B7 B11 B9 62.4(3)
B2 B7 B11 B10 -1.3(3)
B3 C1 C2 O3 -57.0(3)
B3 C1 C2 N3 121.3(3)
B3 C1 B1 N1 139.3(2)
B3 C1 B1 B2 34.69(19)
B3 C1 B1 B5 -106.0(2)
B3 C1 B1 B6 -4.5(3)
B3 C1 B1 B10 -66.4(2)
B3 C1 B2 B1 -143.2(2)
B3 C1 B2 B6 -103.3(2)
B3 C1 B2 B7 -39.8(2)
B3 C1 B4 B5 140.7(2)
B3 C1 B4 B8 39.2(2)
B3 C1 B4 B9 102.0(2)
B3 C1 B5 B1 103.9(2)
B3 C1 B5 B4 -37.9(2)
B3 C1 B5 B9 1.0(3)
B3 C1 B5 B10 63.7(3)
B3 B2 B6 B1 -102.9(2)
B3 B2 B6 B7 36.7(2)
B3 B2 B6 B10 -64.5(3)
B3 B2 B6 B11 -1.3(3)
B3 B2 B7 B6 -139.6(2)
B3 B2 B7 B8 -38.0(2)
B3 B2 B7 B11 -101.2(3)
B3 B4 B5 C1 35.4(2)
B3 B4 B5 B1 1.0(3)
B3 B4 B5 B9 -99.8(3)
B3 B4 B5 B10 -62.4(3)
B3 B4 B8 B7 38.1(2)
B3 B4 B8 B9 137.7(2)
B3 B4 B8 B11 100.9(3)
B3 B4 B9 B5 101.5(2)
B3 B4 B9 B8 -37.4(2)
B3 B4 B9 B10 63.8(3)
B3 B4 B9 B11 -0.2(3)
B3 B7 B8 B4 -38.4(2)
B3 B7 B8 B9 -101.5(2)
B3 B7 B8 B11 -138.7(2)
B3 B7 B11 B6 -102.0(2)
B3 B7 B11 B8 36.7(2)
B3 B7 B11 B9 -1.2(3)
B3 B7 B11 B10 -64.9(3)
B3 B8 B9 B4 38.1(2)
B3 B8 B9 B5 0.5(3)
B3 B8 B9 B10 -63.6(3)
B3 B8 B9 B11 -100.4(3)
B3 B8 B11 B6 0.5(3)
B3 B8 B11 B7 -36.8(2)
B3 B8 B11 B9 101.0(2)
B3 B8 B11 B10 64.3(3)
B4 C1 C2 O3 -128.8(3)
B4 C1 C2 N3 49.4(3)
B4 C1 B1 N1 -151.9(2)
B4 C1 B1 B2 103.4(2)
B4 C1 B1 B5 -37.3(2)
B4 C1 B1 B6 64.3(3)
B4 C1 B1 B10 2.4(3)
B4 C1 B2 B1 -106.1(2)
B4 C1 B2 B3 37.1(2)
B4 C1 B2 B6 -66.2(3)
B4 C1 B2 B7 -2.7(3)
B4 C1 B3 N2 113.6(3)
B4 C1 B3 B2 -141.0(2)
B4 C1 B3 B7 -101.9(2)
B4 C1 B3 B8 -39.1(2)
B4 C1 B5 B1 141.8(2)
B4 C1 B5 B9 38.9(2)
B4 C1 B5 B10 101.6(2)
B4 B3 B7 B2 -99.0(2)
B4 B3 B7 B6 -62.5(3)
B4 B3 B7 B8 38.0(2)
B4 B3 B7 B11 1.1(3)
B4 B3 B8 B7 -137.4(2)
B4 B3 B8 B9 -37.7(2)
B4 B3 B8 B11 -100.7(3)
B4 B5 B9 B8 37.0(2)
B4 B5 B9 B10 138.3(2)
B4 B5 B9 B11 100.9(3)
B4 B5 B10 B1 100.8(2)
B4 B5 B10 B6 62.9(3)
B4 B5 B10 B9 -37.2(2)
B4 B5 B10 B11 -0.4(3)
B4 B8 B9 B5 -37.6(2)
B4 B8 B9 B10 -101.7(2)
B4 B8 B9 B11 -138.5(2)
B4 B8 B11 B6 -63.5(3)
B4 B8 B11 B7 -100.9(2)
B4 B8 B11 B9 37.0(2)
B4 B8 B11 B10 0.3(3)
B4 B9 B10 B1 0.4(3)
B4 B9 B10 B5 38.1(2)
B4 B9 B10 B6 -63.4(3)
B4 B9 B10 B11 -100.4(3)
B4 B9 B11 B6 64.9(3)
B4 B9 B11 B7 0.9(3)
B4 B9 B11 B8 -37.1(2)
B4 B9 B11 B10 102.2(2)
B5 C1 C2 O3 153.3(2)
B5 C1 C2 N3 -28.4(4)
B5 C1 B1 N1 -114.6(3)
B5 C1 B1 B2 140.7(2)
B5 C1 B1 B6 101.6(2)
B5 C1 B1 B10 39.7(2)
B5 C1 B2 B1 -36.90(19)
B5 C1 B2 B3 106.3(2)
B5 C1 B2 B6 3.0(3)
B5 C1 B2 B7 66.5(2)
B5 C1 B3 N2 152.0(2)
B5 C1 B3 B2 -102.7(2)
B5 C1 B3 B4 38.3(2)
B5 C1 B3 B7 -63.5(3)
B5 C1 B3 B8 -0.7(3)
B5 C1 B4 B3 -140.7(2)
B5 C1 B4 B8 -101.5(3)
B5 C1 B4 B9 -38.7(2)
B5 B1 B2 C1 34.09(19)
B5 B1 B2 B3 0.6(3)
B5 B1 B2 B6 -100.8(2)
B5 B1 B2 B7 -63.9(3)
B5 B1 B6 B2 99.3(2)
B5 B1 B6 B7 63.3(3)
B5 B1 B6 B10 -37.3(2)
B5 B1 B6 B11 0.3(3)
B5 B1 B10 B6 137.9(2)
B5 B1 B10 B9 37.3(2)
B5 B1 B10 B11 100.3(3)
B5 B4 B8 B3 -101.4(2)
B5 B4 B8 B7 -63.3(3)
B5 B4 B8 B9 36.4(2)
B5 B4 B8 B11 -0.5(3)
B5 B4 B9 B8 -138.9(2)
B5 B4 B9 B10 -37.7(2)
B5 B4 B9 B11 -101.7(2)
B5 B9 B10 B1 -37.7(2)
B5 B9 B10 B6 -101.5(2)
B5 B9 B10 B11 -138.5(2)
B5 B9 B11 B6 0.1(3)
B5 B9 B11 B7 -64.0(3)
B5 B9 B11 B8 -101.9(3)
B5 B9 B11 B10 37.3(2)
B5 B10 B11 B6 101.6(2)
B5 B10 B11 B7 64.3(3)
B5 B10 B11 B8 0.1(3)
B5 B10 B11 B9 -36.8(2)
B6 B1 B2 C1 134.8(2)
B6 B1 B2 B3 101.3(2)
B6 B1 B2 B7 36.8(2)
B6 B1 B5 C1 -96.8(2)
B6 B1 B5 B4 -63.4(3)
B6 B1 B5 B9 -0.3(3)
B6 B1 B5 B10 37.4(2)
B6 B1 B10 B5 -137.9(2)
B6 B1 B10 B9 -100.6(3)
B6 B1 B10 B11 -37.5(2)
B6 B2 B3 N2 -152.5(2)
B6 B2 B3 C1 98.1(2)
B6 B2 B3 B4 64.6(3)
B6 B2 B3 B7 -36.8(2)
B6 B2 B3 B8 1.7(3)
B6 B2 B7 B3 139.6(2)
B6 B2 B7 B8 101.6(3)
B6 B2 B7 B11 38.4(2)
B6 B7 B8 B3 101.8(2)
B6 B7 B8 B4 63.3(3)
B6 B7 B8 B9 0.2(3)
B6 B7 B8 B11 -37.0(2)
B6 B7 B11 B8 138.7(2)
B6 B7 B11 B9 100.8(3)
B6 B7 B11 B10 37.1(2)
B6 B10 B11 B7 -37.3(2)
B6 B10 B11 B8 -101.5(3)
B6 B10 B11 B9 -138.4(3)
B7 B2 B3 N2 -115.7(3)
B7 B2 B3 C1 134.9(2)
B7 B2 B3 B4 101.4(2)
B7 B2 B3 B8 38.5(2)
B7 B2 B6 B1 -139.5(2)
B7 B2 B6 B10 -101.1(3)
B7 B2 B6 B11 -38.0(2)
B7 B3 B4 C1 96.8(2)
B7 B3 B4 B5 61.9(3)
B7 B3 B4 B8 -38.3(2)
B7 B3 B4 B9 -0.5(3)
B7 B3 B8 B4 137.4(2)
B7 B3 B8 B9 99.6(3)
B7 B3 B8 B11 36.6(2)
B7 B6 B10 B1 -101.1(2)
B7 B6 B10 B5 -63.2(3)
B7 B6 B10 B9 -0.2(3)
B7 B6 B10 B11 36.8(2)
B7 B6 B11 B8 -37.4(2)
B7 B6 B11 B9 -101.4(3)
B7 B6 B11 B10 -138.7(3)
B7 B8 B9 B4 101.3(2)
B7 B8 B9 B5 63.7(3)
B7 B8 B9 B10 -0.4(3)
B7 B8 B9 B11 -37.2(2)
B7 B8 B11 B6 37.4(2)
B7 B8 B11 B9 137.9(2)
B7 B8 B11 B10 101.2(3)
B8 B3 B4 C1 135.1(2)
B8 B3 B4 B5 100.2(3)
B8 B3 B4 B9 37.8(2)
B8 B3 B7 B2 -137.0(2)
B8 B3 B7 B6 -100.5(3)
B8 B3 B7 B11 -36.9(2)
B8 B4 B5 C1 98.3(2)
B8 B4 B5 B1 63.9(3)
B8 B4 B5 B9 -36.9(2)
B8 B4 B5 B10 0.5(3)
B8 B4 B9 B5 138.9(2)
B8 B4 B9 B10 101.2(3)
B8 B4 B9 B11 37.2(2)
B8 B7 B11 B6 -138.7(2)
B8 B7 B11 B9 -37.9(2)
B8 B7 B11 B10 -101.6(3)
B8 B9 B10 B1 64.1(3)
B8 B9 B10 B5 101.8(3)
B8 B9 B10 B6 0.3(3)
B8 B9 B10 B11 -36.7(2)
B8 B9 B11 B6 102.0(3)
B8 B9 B11 B7 37.9(2)
B8 B9 B11 B10 139.2(2)
B9 B4 B5 C1 135.2(2)
B9 B4 B5 B1 100.8(3)
B9 B4 B5 B10 37.4(2)
B9 B4 B8 B3 -137.7(2)
B9 B4 B8 B7 -99.7(3)
B9 B4 B8 B11 -36.8(2)
B9 B5 B10 B1 138.0(2)
B9 B5 B10 B6 100.1(3)
B9 B5 B10 B11 36.8(2)
B9 B8 B11 B6 -100.5(3)
B9 B8 B11 B7 -137.9(2)
B9 B8 B11 B10 -36.7(2)
B9 B10 B11 B6 138.4(3)
B9 B10 B11 B7 101.0(3)
B9 B10 B11 B8 36.8(2)
B10 B1 B2 C1 96.6(2)
B10 B1 B2 B3 63.1(3)
B10 B1 B2 B6 -38.2(2)
B10 B1 B2 B7 -1.4(3)
B10 B1 B5 C1 -134.2(2)
B10 B1 B5 B4 -100.8(2)
B10 B1 B5 B9 -37.6(2)
B10 B1 B6 B2 136.7(2)
B10 B1 B6 B7 100.7(3)
B10 B1 B6 B11 37.7(2)
B10 B5 B9 B4 -138.3(2)
B10 B5 B9 B8 -101.3(3)
B10 B5 B9 B11 -37.4(2)
B10 B6 B7 B2 99.7(2)
B10 B6 B7 B3 63.2(3)
B10 B6 B7 B8 0.0(3)
B10 B6 B7 B11 -37.1(2)
B10 B6 B11 B7 138.7(3)
B10 B6 B11 B8 101.3(3)
B10 B6 B11 B9 37.3(2)
B10 B9 B11 B6 -37.2(2)
B10 B9 B11 B7 -101.3(3)
B10 B9 B11 B8 -139.2(2)
B11 B6 B7 B2 136.8(3)
B11 B6 B7 B3 100.2(3)
B11 B6 B7 B8 37.0(2)
B11 B6 B10 B1 -137.9(3)
B11 B6 B10 B5 -100.0(3)
B11 B6 B10 B9 -37.0(2)
B11 B7 B8 B3 138.7(2)
B11 B7 B8 B4 100.3(3)
B11 B7 B8 B9 37.2(2)
B11 B8 B9 B4 138.5(2)
B11 B8 B9 B5 100.9(3)
B11 B8 B9 B10 36.8(2)
B11 B9 B10 B1 100.9(3)
B11 B9 B10 B5 138.5(2)
B11 B9 B10 B6 37.1(2)
C21 N4 C23 C24 57.1(4)
C21 N4 C25 C26 179.8(4)
C21 N4 C27 C28 -63.8(4)
C23 N4 C21 C22 56.4(4)
C23 N4 C25 C26 -59.2(4)
C23 N4 C27 C28 175.3(3)
C25 N4 C21 C22 177.7(3)
C25 N4 C23 C24 -60.7(4)
C25 N4 C27 C28 53.8(4)
C27 N4 C21 C22 -61.4(4)
C27 N4 C23 C24 178.1(4)
C27 N4 C25 C26 58.9(4)
